data_9000572
loop_
_publ_author_name
'Moore, P. B.'
'Araki, T.'

_publ_section_title
;
 Overite, segelerite, and jahnsite: a study in combinatorial polymorphism
;
_journal_name_full 'American Mineralogist'
_journal_page_first 692
_journal_page_last 702
_journal_volume 62
_journal_year 1977
_chemical_formula_sum 'Ca Fe H9 Mg O13 P2'
_chemical_name_mineral Segelerite
_space_group_IT_number 61
_symmetry_space_group_name_Hall '-P 2ac 2ab'
_symmetry_space_group_name_H-M 'P b c a'
_cell_angle_alpha 90
_cell_angle_beta 90
_cell_angle_gamma 90
_cell_formula_units_Z 8
_cell_length_a 14.826
_cell_length_b 18.751
_cell_length_c 7.307
_cell_volume 2031.363
_database_code_amcsd 0000583
_exptl_crystal_density_diffrn 2.608
_cod_original_formula_sum 'Ca Mg Fe P2 O13 H9'
_cod_database_code 9000572

loop_
_space_group_symop_operation_xyz
x,y,z
x,1/2-y,1/2+z
-x,1/2+y,1/2-z
1/2-x,1/2+y,z
1/2+x,1/2-y,-z
1/2+x,y,1/2-z
1/2-x,-y,1/2+z
-x,-y,-z

loop_
_atom_site_label
_atom_site_fract_x
_atom_site_fract_y
_atom_site_fract_z
_atom_site_U_iso_or_equiv
_atom_site_type_symbol
_atom_site_attached_hydrogens
Ca 0.00860 0.24690 0.24420 0.01684 Ca 0
Mg 0.12640 0.50090 0.75220 0.01444 Mg 0
Fe 0.25930 0.24860 0.24210 0.00811 Fe 0
P1 0.39670 0.34970 0.49140 0.01001 P 0
P2 0.12250 0.35150 0.50750 0.00887 P 0
O1 0.34970 0.32120 0.66580 0.01583 O 0
O2 0.36680 0.30760 0.32170 0.00963 O 0
O3 0.49920 0.33260 0.50370 0.01621 O 0
O4 0.38210 0.42810 0.48690 0.01545 O 0
O5 0.15360 0.30890 0.68240 0.01406 O 0
O6 0.17030 0.32550 0.33660 0.02064 O 0
O7 0.02030 0.33000 0.49050 0.01672 O 0
O8 0.14000 0.43140 0.54310 0.00773 O 0
O-H 0.25770 0.29670 0.00510 0.01621 O 1
Wat1 0.26810 0.50860 0.75510 0.01456 O 2
Wat2 -0.01140 0.49130 0.74050 0.02318 O 2
Wat3 0.13250 0.42180 0.95670 0.01153 O 2
Wat4 0.11910 0.58100 0.55040 0.02026 O 2

loop_
_cod_changelog_entry_id
_cod_changelog_entry_author
_cod_changelog_entry_date
_cod_changelog_entry_text
1
;cod-tools version 3.8.0
Id: cif_guess_AMCSD_atom_types 9574 2023-05-10 09:00:05Z saulius
;
2023-05-10T18:46:27+03:00
;Derived atom types and hydrogen counts
from atom names that follow the AMCSD naming convention
(Wat == water, O-H == hydroxyl).
;

loop_
_cod_related_entry_id
_cod_related_entry_database
_cod_related_entry_code
1 AMCSD 0000583
